data_4508555
loop_
_publ_author_name
'Cholewa, Piotr P.'
'Beavers, Christine M.'
'Teat, Simon J.'
'Dalgarno, Scott J.'

_publ_section_title
;
 Enhancing Strategies for the Assembly of Metal--Organic Systems with
 Inherent Cavity-Containing Calix[4]arenes
;
_journal_issue 12
_journal_name_full 'Crystal Growth &amp; Design'
_journal_page_first 5165
_journal_paper_doi 10.1021/cg4013685
_journal_volume 13
_journal_year 2013
_chemical_formula_sum 'C58 H70 Cd N4 O13'
_chemical_formula_weight 1143.58
_chemical_name_common 'PCH269 Cd DDPrC[4] TMePhen'
_chemical_name_systematic
;
 ?
;
_space_group_IT_number 2
_symmetry_cell_setting triclinic
_symmetry_space_group_name_Hall '-P 1'
_symmetry_space_group_name_H-M 'P -1'
_atom_sites_solution_hydrogens geom
_atom_sites_solution_primary direct
_atom_sites_solution_secondary difmap
_audit_creation_method SHELXL-97
_cell_angle_alpha 103.253(2)
_cell_angle_beta 101.955(2)
_cell_angle_gamma 105.345(2)
_cell_formula_units_Z 2
_cell_length_a 11.3697(6)
_cell_length_b 15.0647(7)
_cell_length_c 17.6480(9)
_cell_measurement_reflns_used 9898
_cell_measurement_temperature 100(2)
_cell_measurement_theta_max 27.18
_cell_measurement_theta_min 2.47
_cell_volume 2719.4(2)
_computing_cell_refinement 'SAINT (Bruker, 1998)'
_computing_data_collection 'Apex II'
_computing_data_reduction 'SAINT (Bruker, 1998)'
_computing_molecular_graphics 'XSeed (Barbour, 2001)'
_computing_publication_material 'local program'
_computing_structure_refinement 'SHELXL-97 (Sheldrick, 1997)'
_computing_structure_solution 'SHELXS-97 (Sheldrick, 1990)'
_diffrn_ambient_temperature 100(2)
_diffrn_measured_fraction_theta_full 0.995
_diffrn_measured_fraction_theta_max 0.995
_diffrn_measurement_device_type 'Bruker X8 Apex II CCD Diffractometer'
_diffrn_measurement_method '\f and \w scans'
_diffrn_radiation_monochromator graphite
_diffrn_radiation_source 'fine-focus sealed tube'
_diffrn_radiation_type MoK\a
_diffrn_radiation_wavelength 0.71073
_diffrn_reflns_av_R_equivalents 0.0348
_diffrn_reflns_av_sigmaI/netI 0.0434
_diffrn_reflns_limit_h_max 13
_diffrn_reflns_limit_h_min -14
_diffrn_reflns_limit_k_max 18
_diffrn_reflns_limit_k_min -18
_diffrn_reflns_limit_l_max 20
_diffrn_reflns_limit_l_min -22
_diffrn_reflns_number 40944
_diffrn_reflns_theta_full 26.37
_diffrn_reflns_theta_max 26.37
_diffrn_reflns_theta_min 2.42
_exptl_absorpt_coefficient_mu 0.470
_exptl_absorpt_correction_T_max 0.8718
_exptl_absorpt_correction_T_min 0.8163
_exptl_absorpt_correction_type multi-scan
_exptl_absorpt_process_details Bruker-SADABS
_exptl_crystal_colour Colourless
_exptl_crystal_density_diffrn 1.397
_exptl_crystal_density_method 'not measured'
_exptl_crystal_description Block
_exptl_crystal_F_000 1196
_exptl_crystal_size_max 0.45
_exptl_crystal_size_mid 0.40
_exptl_crystal_size_min 0.30
_refine_diff_density_max 1.115
_refine_diff_density_min -0.935
_refine_diff_density_rms 0.088
_refine_ls_extinction_method none
_refine_ls_goodness_of_fit_ref 1.057
_refine_ls_hydrogen_treatment constr
_refine_ls_matrix_type full
_refine_ls_number_parameters 680
_refine_ls_number_reflns 11071
_refine_ls_number_restraints 8
_refine_ls_restrained_S_all 1.057
_refine_ls_R_factor_all 0.0565
_refine_ls_R_factor_gt 0.0439
_refine_ls_shift/su_max 0.002
_refine_ls_shift/su_mean 0.000
_refine_ls_structure_factor_coef Fsqd
_refine_ls_weighting_details 'calc w=1/[\s^2^(Fo^2^)+(0.0455P)^2^+4.8782P] where P=(Fo^2^+2Fc^2^)/3'
_refine_ls_weighting_scheme calc
_refine_ls_wR_factor_gt 0.1027
_refine_ls_wR_factor_ref 0.1092
_reflns_number_gt 9347
_reflns_number_total 11071
_reflns_threshold_expression >2sigma(I)
_cod_data_source_file cg4013685_si_002.cif
_cod_data_source_block 5
_cod_original_sg_symbol_H-M P-1
_cod_database_code 4508555

loop_
_symmetry_equiv_pos_as_xyz
'x, y, z'
'-x, -y, -z'

loop_
_atom_site_label
_atom_site_type_symbol
_atom_site_fract_x
_atom_site_fract_y
_atom_site_fract_z
_atom_site_U_iso_or_equiv
_atom_site_adp_type
_atom_site_occupancy
_atom_site_symmetry_multiplicity
_atom_site_calc_flag
_atom_site_refinement_flags
_atom_site_disorder_assembly
_atom_site_disorder_group
Cd1 Cd 0.86755(2) 0.620131(15) 0.584834(13) 0.01494(7) Uani 1 1 d . . .
O1 O 1.2249(2) 0.37365(15) 0.90360(12) 0.0182(4) Uani 1 1 d . . .
H1 H 1.2720 0.3444 0.8863 0.022 Uiso 1 1 calc R . .
O2 O 1.0795(2) 0.26925(14) 0.99259(12) 0.0166(4) Uani 1 1 d . . .
O3 O 1.2201(2) 0.16270(15) 0.93844(13) 0.0223(5) Uani 1 1 d . . .
H3 H 1.1704 0.1926 0.9503 0.027 Uiso 1 1 calc R . .
O4 O 1.41209(19) 0.30065(15) 0.88156(12) 0.0183(5) Uani 1 1 d . . .
O5 O 1.0269(2) 0.53446(15) 0.61394(12) 0.0197(5) Uani 1 1 d . . .
O6 O 0.8960(2) 0.55247(15) 0.68851(12) 0.0197(5) Uani 1 1 d . . .
O7 O 0.8442(2) -0.25008(15) 0.70603(13) 0.0238(5) Uani 1 1 d . . .
O8 O 1.0089(2) -0.23233(16) 0.65542(13) 0.0240(5) Uani 1 1 d . . .
O9 O 0.9382(2) 0.62945(16) 0.47039(13) 0.0217(5) Uani 1 1 d . . .
O10 O 0.8931(3) 0.2331(2) 0.56900(18) 0.0524(8) Uani 1 1 d . . .
O11 O 0.9564(7) 0.1050(3) 0.4385(3) 0.130(2) Uani 1 1 d . . .
O12 O 0.3013(5) 0.1222(4) 0.0899(3) 0.1147(17) Uani 1 1 d . . .
O13 O 0.5259(6) 0.0749(4) 0.1163(4) 0.0394(6) Uani 0.50 1 d PD A 2
N1 N 0.9328(3) 0.1395(2) 0.64784(19) 0.0349(7) Uani 1 1 d . . .
N2 N 0.6885(2) 0.65003(19) 0.51778(15) 0.0197(6) Uani 1 1 d . . .
N3 N 0.7277(2) 0.47563(19) 0.48470(15) 0.0192(6) Uani 1 1 d . . .
N4 N 0.7175(7) 0.1853(5) 0.1273(5) 0.0394(6) Uani 0.50 1 d PD A 2
C1 C 1.2294(3) 0.4319(2) 0.78623(17) 0.0151(6) Uani 1 1 d . . .
C2 C 1.1679(3) 0.4692(2) 0.73079(17) 0.0155(6) Uani 1 1 d . . .
H2 H 1.2049 0.4842 0.6898 0.019 Uiso 1 1 calc R . .
C3 C 1.0534(3) 0.4852(2) 0.73403(17) 0.0162(6) Uani 1 1 d . . .
C4 C 1.0003(3) 0.4634(2) 0.79474(17) 0.0158(6) Uani 1 1 d . . .
H4 H 0.9228 0.4747 0.7975 0.019 Uiso 1 1 calc R . .
C5 C 1.0575(3) 0.4256(2) 0.85127(17) 0.0151(6) Uani 1 1 d . . .
C6 C 1.1731(3) 0.4099(2) 0.84607(17) 0.0148(6) Uani 1 1 d . . .
C7 C 0.9988(3) 0.4015(2) 0.91641(18) 0.0173(6) Uani 1 1 d . . .
H7A H 0.9432 0.4409 0.9263 0.021 Uiso 1 1 calc R . .
H7B H 1.0674 0.4191 0.9675 0.021 Uiso 1 1 calc R . .
C8 C 0.9212(3) 0.2954(2) 0.89455(17) 0.0165(6) Uani 1 1 d . . .
C9 C 0.8033(3) 0.2571(2) 0.83471(18) 0.0205(7) Uani 1 1 d . . .
H9 H 0.7711 0.2981 0.8089 0.025 Uiso 1 1 calc R . .
C10 C 0.7332(3) 0.1599(2) 0.81291(19) 0.0241(7) Uani 1 1 d . . .
H10 H 0.6521 0.1353 0.7738 0.029 Uiso 1 1 calc R . .
C11 C 0.7810(3) 0.0985(2) 0.84796(19) 0.0213(7) Uani 1 1 d . . .
H11 H 0.7331 0.0318 0.8319 0.026 Uiso 1 1 calc R . .
C12 C 0.8990(3) 0.1337(2) 0.90666(17) 0.0177(6) Uani 1 1 d . . .
C13 C 0.9644(3) 0.2328(2) 0.93112(17) 0.0162(6) Uani 1 1 d . . .
C14 C 0.9579(3) 0.0653(2) 0.93897(18) 0.0188(6) Uani 1 1 d . . .
H14A H 0.8903 0.0124 0.9446 0.023 Uiso 1 1 calc R . .
H14B H 1.0185 0.1006 0.9935 0.023 Uiso 1 1 calc R . .
C15 C 1.0276(3) 0.0227(2) 0.88277(18) 0.0174(6) Uani 1 1 d . . .
C16 C 0.9656(3) -0.0677(2) 0.82523(17) 0.0171(6) Uani 1 1 d . . .
H16 H 0.8818 -0.1030 0.8234 0.020 Uiso 1 1 calc R . .
C17 C 1.0236(3) -0.1075(2) 0.77042(18) 0.0172(6) Uani 1 1 d . . .
C18 C 1.1474(3) -0.0560(2) 0.77457(18) 0.0185(6) Uani 1 1 d . . .
H18 H 1.1881 -0.0835 0.7381 0.022 Uiso 1 1 calc R . .
C19 C 1.2127(3) 0.0344(2) 0.83043(18) 0.0179(6) Uani 1 1 d . . .
C20 C 1.1510(3) 0.0734(2) 0.88416(18) 0.0180(6) Uani 1 1 d . . .
C21 C 1.3438(3) 0.0920(2) 0.8289(2) 0.0216(7) Uani 1 1 d . . .
H21A H 1.3898 0.0473 0.8115 0.026 Uiso 1 1 calc R . .
H21B H 1.3934 0.1351 0.8842 0.026 Uiso 1 1 calc R . .
C22 C 1.3319(3) 0.1522(2) 0.77066(19) 0.0200(7) Uani 1 1 d . . .
C23 C 1.2807(3) 0.1074(2) 0.6874(2) 0.0268(8) Uani 1 1 d . . .
H23 H 1.2634 0.0399 0.6663 0.032 Uiso 1 1 calc R . .
C24 C 1.2546(3) 0.1599(2) 0.6348(2) 0.0277(8) Uani 1 1 d . . .
H24 H 1.2199 0.1282 0.5781 0.033 Uiso 1 1 calc R . .
C25 C 1.2786(3) 0.2583(2) 0.66443(19) 0.0219(7) Uani 1 1 d . . .
H25 H 1.2576 0.2932 0.6281 0.026 Uiso 1 1 calc R . .
C26 C 1.3335(3) 0.3067(2) 0.74706(19) 0.0177(6) Uani 1 1 d . . .
C27 C 1.3614(3) 0.2526(2) 0.79854(18) 0.0173(6) Uani 1 1 d . . .
C28 C 1.3525(3) 0.4136(2) 0.77973(19) 0.0181(6) Uani 1 1 d . . .
H28A H 1.4155 0.4405 0.8341 0.022 Uiso 1 1 calc R . .
H28B H 1.3873 0.4477 0.7434 0.022 Uiso 1 1 calc R . .
C29 C 1.0640(3) 0.2976(2) 1.07336(17) 0.0191(6) Uani 1 1 d . . .
H29A H 1.0146 0.2404 1.0855 0.023 Uiso 1 1 calc R . .
H29B H 1.0174 0.3447 1.0767 0.023 Uiso 1 1 calc R . .
C30 C 1.1945(3) 0.3423(2) 1.13371(18) 0.0233(7) Uani 1 1 d . . .
H30A H 1.2402 0.2947 1.1287 0.028 Uiso 1 1 calc R . .
H30B H 1.1851 0.3574 1.1893 0.028 Uiso 1 1 calc R . .
C31 C 1.2737(3) 0.4336(2) 1.1220(2) 0.0270(8) Uani 1 1 d . . .
H31A H 1.2853 0.4189 1.0675 0.040 Uiso 1 1 calc R . .
H31B H 1.3569 0.4593 1.1628 0.040 Uiso 1 1 calc R . .
H31C H 1.2300 0.4817 1.1281 0.040 Uiso 1 1 calc R . .
C32 C 1.5498(3) 0.3281(2) 0.9099(2) 0.0261(7) Uani 1 1 d . . .
H32A H 1.5893 0.3683 0.8788 0.031 Uiso 1 1 calc R . .
H32B H 1.5761 0.2698 0.9021 0.031 Uiso 1 1 calc R . .
C33 C 1.5918(3) 0.3845(3) 0.9991(2) 0.0343(9) Uani 1 1 d . . .
H33A H 1.5682 0.4440 1.0053 0.041 Uiso 1 1 calc R . .
H33B H 1.6856 0.4042 1.0193 0.041 Uiso 1 1 calc R . .
C34 C 1.5336(4) 0.3281(3) 1.0508(2) 0.0423(10) Uani 1 1 d . . .
H34A H 1.4410 0.3132 1.0343 0.063 Uiso 1 1 calc R . .
H34B H 1.5683 0.3669 1.1081 0.063 Uiso 1 1 calc R . .
H34C H 1.5538 0.2680 1.0435 0.063 Uiso 1 1 calc R . .
C35 C 0.9885(3) 0.5265(2) 0.67499(17) 0.0158(6) Uani 1 1 d . . .
C36 C 0.9532(3) -0.2034(2) 0.70710(18) 0.0184(6) Uani 1 1 d . . .
C37 C 0.6695(3) 0.7344(2) 0.53372(19) 0.0234(7) Uani 1 1 d . . .
H37 H 0.7309 0.7860 0.5775 0.028 Uiso 1 1 calc R . .
C38 C 0.5649(3) 0.7532(3) 0.4904(2) 0.0282(8) Uani 1 1 d . . .
C39 C 0.4748(3) 0.6780(3) 0.4265(2) 0.0285(8) Uani 1 1 d . . .
C40 C 0.4913(3) 0.5862(3) 0.40906(19) 0.0247(7) Uani 1 1 d . . .
C41 C 0.4015(3) 0.5028(3) 0.3463(2) 0.0283(8) Uani 1 1 d . . .
H41 H 0.3269 0.5086 0.3148 0.034 Uiso 1 1 calc R . .
C42 C 0.4203(3) 0.4169(3) 0.33095(19) 0.0266(8) Uani 1 1 d . . .
H42 H 0.3580 0.3633 0.2894 0.032 Uiso 1 1 calc R . .
C43 C 0.5320(3) 0.4037(3) 0.37556(19) 0.0231(7) Uani 1 1 d . . .
C44 C 0.5544(3) 0.3140(3) 0.35791(19) 0.0252(7) Uani 1 1 d . . .
C45 C 0.6674(3) 0.3088(2) 0.40261(19) 0.0243(7) Uani 1 1 d . . .
C46 C 0.7486(3) 0.3923(2) 0.46598(18) 0.0205(7) Uani 1 1 d . . .
H46 H 0.8243 0.3881 0.4976 0.025 Uiso 1 1 calc R . .
C47 C 0.6208(3) 0.4831(2) 0.43837(18) 0.0190(7) Uani 1 1 d . . .
C48 C 0.6005(3) 0.5753(2) 0.45598(18) 0.0193(7) Uani 1 1 d . . .
C49 C 0.5558(4) 0.8528(3) 0.5143(3) 0.0394(9) Uani 1 1 d . . .
H49A H 0.5665 0.8823 0.4711 0.059 Uiso 1 1 calc R . .
H49B H 0.6226 0.8922 0.5647 0.059 Uiso 1 1 calc R . .
H49C H 0.4722 0.8489 0.5227 0.059 Uiso 1 1 calc R . .
C50 C 0.3630(4) 0.6943(3) 0.3757(3) 0.0436(10) Uani 1 1 d . . .
H50A H 0.3786 0.7002 0.3242 0.065 Uiso 1 1 calc R . .
H50B H 0.3519 0.7538 0.4051 0.065 Uiso 1 1 calc R . .
H50C H 0.2859 0.6396 0.3648 0.065 Uiso 1 1 calc R . .
C51 C 0.4546(3) 0.2278(3) 0.2928(2) 0.0359(9) Uani 1 1 d . . .
H51A H 0.4801 0.1703 0.2912 0.054 Uiso 1 1 calc R . .
H51B H 0.4465 0.2397 0.2399 0.054 Uiso 1 1 calc R . .
H51C H 0.3727 0.2175 0.3050 0.054 Uiso 1 1 calc R . .
C52 C 0.7104(3) 0.2216(3) 0.3887(2) 0.0313(8) Uani 1 1 d . . .
H52A H 0.6393 0.1652 0.3522 0.047 Uiso 1 1 calc R . .
H52B H 0.7391 0.2100 0.4408 0.047 Uiso 1 1 calc R . .
H52C H 0.7807 0.2330 0.3642 0.047 Uiso 1 1 calc R . .
C53 C 0.900(2) 0.0516(12) 0.5719(9) 0.130(2) Uani 0.50 1 d P B 2
H53A H 0.8959 -0.0064 0.5887 0.195 Uiso 0.50 1 calc PR B 2
H53B H 0.9649 0.0632 0.5435 0.195 Uiso 0.50 1 calc PR B 2
H53C H 0.8167 0.0426 0.5354 0.195 Uiso 0.50 1 calc PR B 2
C54 C 0.845(2) 0.0516(12) 0.6012(10) 0.130(2) Uani 0.50 1 d P B 1
H54A H 0.8599 0.0013 0.6249 0.195 Uiso 0.50 1 calc PR B 1
H54B H 0.8534 0.0371 0.5460 0.195 Uiso 0.50 1 calc PR B 1
H54C H 0.7591 0.0536 0.5996 0.195 Uiso 0.50 1 calc PR B 1
C55 C 0.9955(4) 0.1347(4) 0.7267(3) 0.0461(11) Uani 1 1 d . B .
H55A H 1.0402 0.2003 0.7636 0.069 Uiso 1 1 calc R . .
H55B H 1.0567 0.1004 0.7206 0.069 Uiso 1 1 calc R . .
H55C H 0.9318 0.1004 0.7490 0.069 Uiso 1 1 calc R . .
C56 C 0.9396(4) 0.2211(3) 0.6339(2) 0.0326(8) Uani 1 1 d . B .
H56 H 0.9853 0.2777 0.6783 0.039 Uiso 1 1 calc R . .
C57 C 0.7293(11) 0.1224(7) 0.0546(6) 0.0394(6) Uani 0.50 1 d PD A 2
H57A H 0.8084 0.1535 0.0435 0.059 Uiso 0.50 1 calc PR A 2
H57B H 0.6567 0.1108 0.0083 0.059 Uiso 0.50 1 calc PR A 2
H57C H 0.7307 0.0608 0.0636 0.059 Uiso 0.50 1 calc PR A 2
C58 C 0.8138(8) 0.2753(6) 0.1707(5) 0.0394(6) Uani 0.50 1 d PD A 2
H58A H 0.8803 0.2856 0.1431 0.059 Uiso 0.50 1 calc PR A 2
H58B H 0.8508 0.2751 0.2260 0.059 Uiso 0.50 1 calc PR A 2
H58C H 0.7767 0.3273 0.1731 0.059 Uiso 0.50 1 calc PR A 2
C59 C 0.6149(8) 0.1523(6) 0.1523(5) 0.0394(6) Uani 0.50 1 d PD A 2
H59 H 0.6099 0.1912 0.2014 0.047 Uiso 0.50 1 calc PR A 2
C58A C 0.7350(8) 0.2388(6) 0.1748(5) 0.0394(6) Uani 0.50 1 d PD C 1
H58D H 0.8065 0.2815 0.1637 0.059 Uiso 0.50 1 calc PR C 1
H58E H 0.7665 0.2200 0.2227 0.059 Uiso 0.50 1 calc PR C 1
H58F H 0.6745 0.2727 0.1849 0.059 Uiso 0.50 1 calc PR C 1
N4A N 0.6735(7) 0.1554(5) 0.1072(4) 0.0394(6) Uani 0.50 1 d PD C 1
C59A C 0.5628(9) 0.0842(7) 0.0994(6) 0.0394(6) Uani 0.50 1 d PD C 1
H59A H 0.5237 0.0333 0.0498 0.047 Uiso 0.50 1 calc PR C 1
O13A O 0.5143(6) 0.0850(4) 0.1543(4) 0.0394(6) Uani 0.50 1 d PD C 1
C57A C 0.7291(10) 0.1417(7) 0.0399(6) 0.0394(6) Uani 0.50 1 d PD C 1
H57D H 0.8027 0.1988 0.0496 0.059 Uiso 0.50 1 calc PR C 1
H57E H 0.6657 0.1324 -0.0107 0.059 Uiso 0.50 1 calc PR C 1
H57F H 0.7565 0.0847 0.0356 0.059 Uiso 0.50 1 calc PR C 1

loop_
_atom_site_aniso_label
_atom_site_aniso_U_11
_atom_site_aniso_U_22
_atom_site_aniso_U_33
_atom_site_aniso_U_23
_atom_site_aniso_U_13
_atom_site_aniso_U_12
Cd1 0.01551(12) 0.01520(11) 0.01123(11) 0.00319(8) -0.00036(8) 0.00432(8)
O1 0.0217(11) 0.0210(11) 0.0158(10) 0.0083(9) 0.0044(9) 0.0119(9)
O2 0.0212(11) 0.0171(10) 0.0107(10) 0.0035(8) 0.0023(8) 0.0072(9)
O3 0.0194(11) 0.0146(10) 0.0259(12) -0.0013(9) 0.0017(9) 0.0041(9)
O4 0.0136(10) 0.0173(10) 0.0199(11) 0.0030(9) -0.0003(8) 0.0043(8)
O5 0.0234(11) 0.0229(11) 0.0159(11) 0.0085(9) 0.0059(9) 0.0101(9)
O6 0.0197(11) 0.0253(12) 0.0166(11) 0.0085(9) 0.0034(9) 0.0107(9)
O7 0.0219(12) 0.0178(11) 0.0254(12) 0.0012(9) 0.0046(9) 0.0026(9)
O8 0.0275(12) 0.0193(11) 0.0208(12) 0.0005(9) 0.0077(10) 0.0046(10)
O9 0.0248(12) 0.0249(12) 0.0166(11) 0.0072(9) 0.0068(9) 0.0086(10)
O10 0.0397(17) 0.069(2) 0.0451(18) 0.0393(16) 0.0019(14) 0.0008(15)
O11 0.219(6) 0.068(3) 0.076(3) 0.011(2) 0.017(3) 0.032(3)
O12 0.113(4) 0.116(4) 0.101(4) 0.030(3) 0.025(3) 0.022(3)
O13 0.0473(15) 0.0363(13) 0.0406(16) 0.0143(11) 0.0211(12) 0.0143(11)
N1 0.0332(17) 0.0255(16) 0.0382(18) 0.0102(14) 0.0008(14) 0.0037(13)
N2 0.0194(13) 0.0278(14) 0.0152(13) 0.0092(11) 0.0057(10) 0.0102(11)
N3 0.0135(12) 0.0262(14) 0.0154(13) 0.0066(11) 0.0017(10) 0.0042(11)
N4 0.0473(15) 0.0363(13) 0.0406(16) 0.0143(11) 0.0211(12) 0.0143(11)
C1 0.0151(14) 0.0125(14) 0.0146(14) 0.0020(11) 0.0017(11) 0.0031(11)
C2 0.0161(14) 0.0144(14) 0.0125(14) 0.0017(11) 0.0032(11) 0.0022(12)
C3 0.0199(15) 0.0127(14) 0.0125(14) 0.0016(11) 0.0006(12) 0.0046(12)
C4 0.0154(14) 0.0134(14) 0.0151(14) 0.0009(11) 0.0021(11) 0.0040(12)
C5 0.0199(15) 0.0116(13) 0.0109(14) 0.0006(11) 0.0024(11) 0.0044(12)
C6 0.0173(15) 0.0112(13) 0.0117(14) 0.0008(11) -0.0014(11) 0.0044(11)
C7 0.0213(16) 0.0180(15) 0.0130(14) 0.0020(11) 0.0034(12) 0.0109(13)
C8 0.0194(15) 0.0190(15) 0.0128(14) 0.0031(12) 0.0076(12) 0.0078(12)
C9 0.0228(16) 0.0247(16) 0.0164(15) 0.0066(13) 0.0050(13) 0.0118(13)
C10 0.0202(16) 0.0266(17) 0.0201(16) 0.0035(13) 0.0009(13) 0.0058(14)
C11 0.0226(16) 0.0178(15) 0.0200(16) 0.0019(12) 0.0066(13) 0.0035(13)
C12 0.0238(16) 0.0168(15) 0.0135(14) 0.0039(12) 0.0066(12) 0.0080(13)
C13 0.0179(15) 0.0189(15) 0.0109(14) 0.0029(11) 0.0037(11) 0.0064(12)
C14 0.0255(16) 0.0142(14) 0.0165(15) 0.0053(12) 0.0069(13) 0.0049(12)
C15 0.0221(16) 0.0156(14) 0.0165(15) 0.0073(12) 0.0045(12) 0.0083(12)
C16 0.0196(15) 0.0148(14) 0.0151(14) 0.0057(12) 0.0021(12) 0.0041(12)
C17 0.0215(16) 0.0122(14) 0.0156(15) 0.0035(12) 0.0013(12) 0.0052(12)
C18 0.0237(16) 0.0146(14) 0.0185(15) 0.0032(12) 0.0058(13) 0.0098(13)
C19 0.0185(15) 0.0150(14) 0.0207(15) 0.0077(12) 0.0023(12) 0.0070(12)
C20 0.0214(16) 0.0130(14) 0.0164(15) 0.0038(12) -0.0001(12) 0.0051(12)
C21 0.0209(16) 0.0158(15) 0.0261(17) 0.0037(13) 0.0046(13) 0.0065(13)
C22 0.0153(15) 0.0191(15) 0.0253(17) 0.0050(13) 0.0087(13) 0.0044(12)
C23 0.0308(19) 0.0180(16) 0.0300(18) 0.0026(14) 0.0146(15) 0.0048(14)
C24 0.036(2) 0.0242(17) 0.0184(16) 0.0021(13) 0.0123(15) 0.0024(15)
C25 0.0240(17) 0.0237(16) 0.0203(16) 0.0094(13) 0.0095(13) 0.0067(14)
C26 0.0115(14) 0.0177(15) 0.0242(16) 0.0052(12) 0.0081(12) 0.0039(12)
C27 0.0125(14) 0.0178(15) 0.0211(15) 0.0048(12) 0.0059(12) 0.0042(12)
C28 0.0143(15) 0.0171(15) 0.0220(16) 0.0075(12) 0.0047(12) 0.0029(12)
C29 0.0240(16) 0.0196(15) 0.0113(14) 0.0030(12) 0.0042(12) 0.0055(13)
C30 0.0267(17) 0.0284(17) 0.0114(15) 0.0042(13) 0.0025(13) 0.0073(14)
C31 0.0246(17) 0.0297(18) 0.0169(16) 0.0023(14) 0.0010(13) 0.0012(14)
C32 0.0121(15) 0.0241(17) 0.0357(19) 0.0071(14) -0.0002(14) 0.0029(13)
C33 0.0239(18) 0.0221(17) 0.040(2) 0.0018(16) -0.0112(16) 0.0029(14)
C34 0.047(2) 0.036(2) 0.029(2) 0.0039(17) -0.0103(18) 0.0109(19)
C35 0.0157(15) 0.0108(13) 0.0149(14) 0.0005(11) -0.0014(12) 0.0020(11)
C36 0.0246(17) 0.0145(14) 0.0167(15) 0.0067(12) 0.0030(13) 0.0079(13)
C37 0.0237(17) 0.0313(18) 0.0192(16) 0.0100(14) 0.0076(13) 0.0122(14)
C38 0.0276(18) 0.039(2) 0.0315(19) 0.0229(16) 0.0153(15) 0.0174(16)
C39 0.0215(17) 0.049(2) 0.0287(18) 0.0251(17) 0.0119(14) 0.0178(16)
C40 0.0184(16) 0.044(2) 0.0192(16) 0.0201(15) 0.0074(13) 0.0108(15)
C41 0.0159(16) 0.049(2) 0.0223(17) 0.0201(16) 0.0030(13) 0.0072(15)
C42 0.0157(16) 0.042(2) 0.0146(16) 0.0101(14) -0.0004(12) 0.0003(15)
C43 0.0158(15) 0.0356(19) 0.0140(15) 0.0077(14) 0.0034(12) 0.0028(14)
C44 0.0168(16) 0.037(2) 0.0136(15) 0.0013(14) 0.0044(13) 0.0014(14)
C45 0.0196(16) 0.0297(18) 0.0190(16) 0.0037(14) 0.0072(13) 0.0028(14)
C46 0.0154(15) 0.0263(17) 0.0167(15) 0.0052(13) 0.0032(12) 0.0041(13)
C47 0.0133(14) 0.0325(18) 0.0114(14) 0.0100(13) 0.0033(11) 0.0048(13)
C48 0.0136(15) 0.0323(18) 0.0141(15) 0.0121(13) 0.0054(12) 0.0053(13)
C49 0.041(2) 0.047(2) 0.048(2) 0.025(2) 0.0193(19) 0.0283(19)
C50 0.033(2) 0.061(3) 0.048(2) 0.031(2) 0.0066(19) 0.025(2)
C51 0.0214(18) 0.043(2) 0.0268(19) -0.0080(16) -0.0006(15) 0.0057(16)
C52 0.0221(18) 0.0302(19) 0.0303(19) -0.0039(15) 0.0044(15) 0.0041(15)
C53 0.219(6) 0.068(3) 0.076(3) 0.011(2) 0.017(3) 0.032(3)
C54 0.219(6) 0.068(3) 0.076(3) 0.011(2) 0.017(3) 0.032(3)
C55 0.044(2) 0.067(3) 0.054(3) 0.041(2) 0.025(2) 0.034(2)
C56 0.036(2) 0.0281(19) 0.0242(18) 0.0067(15) -0.0016(15) 0.0033(16)
C57 0.0473(15) 0.0363(13) 0.0406(16) 0.0143(11) 0.0211(12) 0.0143(11)
C58 0.0473(15) 0.0363(13) 0.0406(16) 0.0143(11) 0.0211(12) 0.0143(11)
C59 0.0473(15) 0.0363(13) 0.0406(16) 0.0143(11) 0.0211(12) 0.0143(11)
C58A 0.0473(15) 0.0363(13) 0.0406(16) 0.0143(11) 0.0211(12) 0.0143(11)
N4A 0.0473(15) 0.0363(13) 0.0406(16) 0.0143(11) 0.0211(12) 0.0143(11)
C59A 0.0473(15) 0.0363(13) 0.0406(16) 0.0143(11) 0.0211(12) 0.0143(11)
O13A 0.0473(15) 0.0363(13) 0.0406(16) 0.0143(11) 0.0211(12) 0.0143(11)
C57A 0.0473(15) 0.0363(13) 0.0406(16) 0.0143(11) 0.0211(12) 0.0143(11)

loop_
_atom_type_symbol
_atom_type_description
_atom_type_scat_dispersion_real
_atom_type_scat_dispersion_imag
_atom_type_scat_source
C C 0.0033 0.0016 'International Tables Vol C Tables 4.2.6.8 and 6.1.1.4'
H H 0.0000 0.0000 'International Tables Vol C Tables 4.2.6.8 and 6.1.1.4'
N N 0.0061 0.0033 'International Tables Vol C Tables 4.2.6.8 and 6.1.1.4'
O O 0.0106 0.0060 'International Tables Vol C Tables 4.2.6.8 and 6.1.1.4'
Cd Cd -0.8075 1.2024 'International Tables Vol C Tables 4.2.6.8 and 6.1.1.4'

loop_
_geom_angle_atom_site_label_1
_geom_angle_atom_site_label_2
_geom_angle_atom_site_label_3
_geom_angle
_geom_angle_site_symmetry_1
_geom_angle_site_symmetry_3
O8 Cd1 O6 96.18(8) 1_565 .
O8 Cd1 N2 104.76(9) 1_565 .
O6 Cd1 N2 130.39(8) . .
O8 Cd1 O9 89.91(8) 1_565 .
O6 Cd1 O9 139.24(8) . .
N2 Cd1 O9 85.92(8) . .
O8 Cd1 N3 167.00(8) 1_565 .
O6 Cd1 N3 95.79(8) . .
N2 Cd1 N3 70.84(9) . .
O9 Cd1 N3 77.68(8) . .
O8 Cd1 O5 93.68(8) 1_565 .
O6 Cd1 O5 54.33(7) . .
N2 Cd1 O5 159.46(8) . .
O9 Cd1 O5 85.13(7) . .
N3 Cd1 O5 89.18(8) . .
O8 Cd1 C35 94.10(8) 1_565 .
O6 Cd1 C35 27.14(8) . .
N2 Cd1 C35 153.90(9) . .
O9 Cd1 C35 112.39(9) . .
N3 Cd1 C35 94.23(9) . .
O5 Cd1 C35 27.26(8) . .
C6 O1 H1 109.5 . .
C13 O2 C29 113.1(2) . .
C20 O3 H3 109.5 . .
C27 O4 C32 113.7(2) . .
C35 O5 Cd1 86.37(17) . .
C35 O6 Cd1 96.81(18) . .
C36 O8 Cd1 100.91(19) . 1_545
C56 N1 C54 125.5(8) . .
C56 N1 C55 121.7(3) . .
C54 N1 C55 110.9(8) . .
C56 N1 C53 115.7(7) . .
C54 N1 C53 34.6(11) . .
C55 N1 C53 119.0(8) . .
C37 N2 C48 118.2(3) . .
C37 N2 Cd1 124.9(2) . .
C48 N2 Cd1 116.8(2) . .
C46 N3 C47 117.8(3) . .
C46 N3 Cd1 126.2(2) . .
C47 N3 Cd1 115.7(2) . .
C59 N4 C58 122.1(7) . .
C59 N4 C57 117.2(7) . .
C58 N4 C57 120.7(8) . .
C2 C1 C6 118.3(3) . .
C2 C1 C28 120.1(3) . .
C6 C1 C28 121.6(3) . .
C1 C2 C3 121.6(3) . .
C1 C2 H2 119.2 . .
C3 C2 H2 119.2 . .
C4 C3 C2 118.7(3) . .
C4 C3 C35 119.9(3) . .
C2 C3 C35 121.4(3) . .
C5 C4 C3 121.9(3) . .
C5 C4 H4 119.0 . .
C3 C4 H4 119.0 . .
C4 C5 C6 117.9(3) . .
C4 C5 C7 121.6(3) . .
C6 C5 C7 120.5(3) . .
O1 C6 C1 123.4(3) . .
O1 C6 C5 115.1(3) . .
C1 C6 C5 121.5(3) . .
C5 C7 C8 113.2(2) . .
C5 C7 H7A 108.9 . .
C8 C7 H7A 108.9 . .
C5 C7 H7B 108.9 . .
C8 C7 H7B 108.9 . .
H7A C7 H7B 107.7 . .
C13 C8 C9 117.8(3) . .
C13 C8 C7 122.0(3) . .
C9 C8 C7 120.2(3) . .
C10 C9 C8 120.6(3) . .
C10 C9 H9 119.7 . .
C8 C9 H9 119.7 . .
C9 C10 C11 120.3(3) . .
C9 C10 H10 119.8 . .
C11 C10 H10 119.8 . .
C10 C11 C12 120.7(3) . .
C10 C11 H11 119.7 . .
C12 C11 H11 119.7 . .
C11 C12 C13 118.0(3) . .
C11 C12 C14 120.8(3) . .
C13 C12 C14 121.1(3) . .
C8 C13 O2 119.2(3) . .
C8 C13 C12 122.5(3) . .
O2 C13 C12 118.3(3) . .
C12 C14 C15 111.5(2) . .
C12 C14 H14A 109.3 . .
C15 C14 H14A 109.3 . .
C12 C14 H14B 109.3 . .
C15 C14 H14B 109.3 . .
H14A C14 H14B 108.0 . .
C16 C15 C20 118.2(3) . .
C16 C15 C14 119.7(3) . .
C20 C15 C14 122.1(3) . .
C17 C16 C15 121.6(3) . .
C17 C16 H16 119.2 . .
C15 C16 H16 119.2 . .
C16 C17 C18 118.8(3) . .
C16 C17 C36 120.6(3) . .
C18 C17 C36 120.7(3) . .
C19 C18 C17 121.8(3) . .
C19 C18 H18 119.1 . .
C17 C18 H18 119.1 . .
C18 C19 C20 118.2(3) . .
C18 C19 C21 120.4(3) . .
C20 C19 C21 121.3(3) . .
O3 C20 C15 122.7(3) . .
O3 C20 C19 115.8(3) . .
C15 C20 C19 121.5(3) . .
C19 C21 C22 110.5(3) . .
C19 C21 H21A 109.5 . .
C22 C21 H21A 109.5 . .
C19 C21 H21B 109.5 . .
C22 C21 H21B 109.5 . .
H21A C21 H21B 108.1 . .
C23 C22 C27 117.5(3) . .
C23 C22 C21 120.3(3) . .
C27 C22 C21 122.0(3) . .
C24 C23 C22 120.9(3) . .
C24 C23 H23 119.6 . .
C22 C23 H23 119.6 . .
C25 C24 C23 120.4(3) . .
C25 C24 H24 119.8 . .
C23 C24 H24 119.8 . .
C24 C25 C26 120.6(3) . .
C24 C25 H25 119.7 . .
C26 C25 H25 119.7 . .
C25 C26 C27 117.9(3) . .
C25 C26 C28 120.2(3) . .
C27 C26 C28 121.7(3) . .
C26 C27 O4 117.8(3) . .
C26 C27 C22 122.5(3) . .
O4 C27 C22 119.5(3) . .
C1 C28 C26 112.1(2) . .
C1 C28 H28A 109.2 . .
C26 C28 H28A 109.2 . .
C1 C28 H28B 109.2 . .
C26 C28 H28B 109.2 . .
H28A C28 H28B 107.9 . .
O2 C29 C30 108.2(3) . .
O2 C29 H29A 110.1 . .
C30 C29 H29A 110.1 . .
O2 C29 H29B 110.1 . .
C30 C29 H29B 110.1 . .
H29A C29 H29B 108.4 . .
C29 C30 C31 113.3(3) . .
C29 C30 H30A 108.9 . .
C31 C30 H30A 108.9 . .
C29 C30 H30B 108.9 . .
C31 C30 H30B 108.9 . .
H30A C30 H30B 107.7 . .
C30 C31 H31A 109.5 . .
C30 C31 H31B 109.5 . .
H31A C31 H31B 109.5 . .
C30 C31 H31C 109.5 . .
H31A C31 H31C 109.5 . .
H31B C31 H31C 109.5 . .
O4 C32 C33 107.9(3) . .
O4 C32 H32A 110.1 . .
C33 C32 H32A 110.1 . .
O4 C32 H32B 110.1 . .
C33 C32 H32B 110.1 . .
H32A C32 H32B 108.4 . .
C32 C33 C34 113.4(3) . .
C32 C33 H33A 108.9 . .
C34 C33 H33A 108.9 . .
C32 C33 H33B 108.9 . .
C34 C33 H33B 108.9 . .
H33A C33 H33B 107.7 . .
C33 C34 H34A 109.5 . .
C33 C34 H34B 109.5 . .
H34A C34 H34B 109.5 . .
C33 C34 H34C 109.5 . .
H34A C34 H34C 109.5 . .
H34B C34 H34C 109.5 . .
O5 C35 O6 122.2(3) . .
O5 C35 C3 119.8(3) . .
O6 C35 C3 118.0(3) . .
O5 C35 Cd1 66.37(15) . .
O6 C35 Cd1 56.05(14) . .
C3 C35 Cd1 172.2(2) . .
O7 C36 O8 123.1(3) . .
O7 C36 C17 119.8(3) . .
O8 C36 C17 117.1(3) . .
N2 C37 C38 124.6(3) . .
N2 C37 H37 117.7 . .
C38 C37 H37 117.7 . .
C39 C38 C37 117.9(3) . .
C39 C38 C49 122.8(3) . .
C37 C38 C49 119.2(3) . .
C38 C39 C40 118.7(3) . .
C38 C39 C50 120.6(3) . .
C40 C39 C50 120.7(3) . .
C48 C40 C39 118.8(3) . .
C48 C40 C41 118.0(3) . .
C39 C40 C41 123.2(3) . .
C42 C41 C40 121.7(3) . .
C42 C41 H41 119.1 . .
C40 C41 H41 119.1 . .
C41 C42 C43 121.9(3) . .
C41 C42 H42 119.1 . .
C43 C42 H42 119.1 . .
C47 C43 C44 119.8(3) . .
C47 C43 C42 118.1(3) . .
C44 C43 C42 122.1(3) . .
C45 C44 C43 118.2(3) . .
C45 C44 C51 122.7(3) . .
C43 C44 C51 119.1(3) . .
C44 C45 C46 117.3(3) . .
C44 C45 C52 125.3(3) . .
C46 C45 C52 117.3(3) . .
N3 C46 C45 125.3(3) . .
N3 C46 H46 117.4 . .
C45 C46 H46 117.4 . .
N3 C47 C43 121.5(3) . .
N3 C47 C48 118.1(3) . .
C43 C47 C48 120.4(3) . .
N2 C48 C40 121.7(3) . .
N2 C48 C47 118.4(3) . .
C40 C48 C47 119.9(3) . .
C38 C49 H49A 109.5 . .
C38 C49 H49B 109.5 . .
H49A C49 H49B 109.5 . .
C38 C49 H49C 109.5 . .
H49A C49 H49C 109.5 . .
H49B C49 H49C 109.5 . .
C39 C50 H50A 109.5 . .
C39 C50 H50B 109.5 . .
H50A C50 H50B 109.5 . .
C39 C50 H50C 109.5 . .
H50A C50 H50C 109.5 . .
H50B C50 H50C 109.5 . .
C44 C51 H51A 109.5 . .
C44 C51 H51B 109.5 . .
H51A C51 H51B 109.5 . .
C44 C51 H51C 109.5 . .
H51A C51 H51C 109.5 . .
H51B C51 H51C 109.5 . .
C45 C52 H52A 109.5 . .
C45 C52 H52B 109.5 . .
H52A C52 H52B 109.5 . .
C45 C52 H52C 109.5 . .
H52A C52 H52C 109.5 . .
H52B C52 H52C 109.5 . .
N1 C53 H53A 109.5 . .
N1 C53 H53B 109.5 . .
H53A C53 H53B 109.5 . .
N1 C53 H53C 109.5 . .
H53A C53 H53C 109.5 . .
H53B C53 H53C 109.5 . .
N1 C54 H54A 109.5 . .
N1 C54 H54B 109.5 . .
H54A C54 H54B 109.5 . .
N1 C54 H54C 109.5 . .
H54A C54 H54C 109.5 . .
H54B C54 H54C 109.5 . .
N1 C55 H55A 109.5 . .
N1 C55 H55B 109.5 . .
H55A C55 H55B 109.5 . .
N1 C55 H55C 109.5 . .
H55A C55 H55C 109.5 . .
H55B C55 H55C 109.5 . .
O10 C56 N1 126.8(4) . .
O10 C56 H56 116.6 . .
N1 C56 H56 116.6 . .
N4 C57 H57A 109.5 . .
N4 C57 H57B 109.5 . .
H57A C57 H57B 109.5 . .
N4 C57 H57C 109.5 . .
H57A C57 H57C 109.5 . .
H57B C57 H57C 109.5 . .
N4 C58 H58A 109.5 . .
N4 C58 H58B 109.5 . .
H58A C58 H58B 109.5 . .
N4 C58 H58C 109.5 . .
H58A C58 H58C 109.5 . .
H58B C58 H58C 109.5 . .
O13 C59 N4 125.4(8) . .
O13 C59 H59 117.3 . .
N4 C59 H59 117.3 . .
N4A C58A H58D 109.5 . .
N4A C58A H58E 109.5 . .
H58D C58A H58E 109.5 . .
N4A C58A H58F 109.5 . .
H58D C58A H58F 109.5 . .
H58E C58A H58F 109.5 . .
C59A N4A C58A 124.8(7) . .
C59A N4A C57A 116.4(7) . .
C58A N4A C57A 118.9(8) . .
O13A C59A N4A 121.5(8) . .
O13A C59A H59A 119.2 . .
N4A C59A H59A 119.2 . .
N4A C57A H57D 109.5 . .
N4A C57A H57E 109.5 . .
H57D C57A H57E 109.5 . .
N4A C57A H57F 109.5 . .
H57D C57A H57F 109.5 . .
H57E C57A H57F 109.5 . .

loop_
_geom_bond_atom_site_label_1
_geom_bond_atom_site_label_2
_geom_bond_distance
_geom_bond_site_symmetry_2
Cd1 O8 2.255(2) 1_565
Cd1 O6 2.297(2) .
Cd1 N2 2.341(3) .
Cd1 O9 2.342(2) .
Cd1 N3 2.373(3) .
Cd1 O5 2.524(2) .
Cd1 C35 2.749(3) .
O1 C6 1.361(3) .
O1 H1 0.8400 .
O2 C13 1.396(3) .
O2 C29 1.453(4) .
O3 C20 1.372(3) .
O3 H3 0.8400 .
O4 C27 1.395(4) .
O4 C32 1.452(4) .
O5 C35 1.262(4) .
O6 C35 1.263(4) .
O7 C36 1.246(4) .
O8 C36 1.275(4) .
O8 Cd1 2.255(2) 1_545
O10 C56 1.232(4) .
O13 C59 1.248(9) .
N1 C56 1.294(5) .
N1 C54 1.374(17) .
N1 C55 1.452(5) .
N1 C53 1.550(15) .
N2 C37 1.322(4) .
N2 C48 1.359(4) .
N3 C46 1.320(4) .
N3 C47 1.364(4) .
N4 C59 1.345(10) .
N4 C58 1.418(10) .
N4 C57 1.464(11) .
C1 C2 1.393(4) .
C1 C6 1.401(4) .
C1 C28 1.518(4) .
C2 C3 1.396(4) .
C2 H2 0.9500 .
C3 C4 1.394(4) .
C3 C35 1.497(4) .
C4 C5 1.389(4) .
C4 H4 0.9500 .
C5 C6 1.412(4) .
C5 C7 1.510(4) .
C7 C8 1.520(4) .
C7 H7A 0.9900 .
C7 H7B 0.9900 .
C8 C13 1.393(4) .
C8 C9 1.404(4) .
C9 C10 1.387(5) .
C9 H9 0.9500 .
C10 C11 1.387(5) .
C10 H10 0.9500 .
C11 C12 1.396(4) .
C11 H11 0.9500 .
C12 C13 1.398(4) .
C12 C14 1.520(4) .
C14 C15 1.525(4) .
C14 H14A 0.9900 .
C14 H14B 0.9900 .
C15 C16 1.394(4) .
C15 C20 1.402(4) .
C16 C17 1.392(4) .
C16 H16 0.9500 .
C17 C18 1.394(4) .
C17 C36 1.501(4) .
C18 C19 1.386(4) .
C18 H18 0.9500 .
C19 C20 1.406(4) .
C19 C21 1.522(4) .
C21 C22 1.528(4) .
C21 H21A 0.9900 .
C21 H21B 0.9900 .
C22 C23 1.391(5) .
C22 C27 1.401(4) .
C23 C24 1.387(5) .
C23 H23 0.9500 .
C24 C25 1.384(5) .
C24 H24 0.9500 .
C25 C26 1.393(4) .
C25 H25 0.9500 .
C26 C27 1.395(4) .
C26 C28 1.521(4) .
C28 H28A 0.9900 .
C28 H28B 0.9900 .
C29 C30 1.509(4) .
C29 H29A 0.9900 .
C29 H29B 0.9900 .
C30 C31 1.516(5) .
C30 H30A 0.9900 .
C30 H30B 0.9900 .
C31 H31A 0.9800 .
C31 H31B 0.9800 .
C31 H31C 0.9800 .
C32 C33 1.514(5) .
C32 H32A 0.9900 .
C32 H32B 0.9900 .
C33 C34 1.517(6) .
C33 H33A 0.9900 .
C33 H33B 0.9900 .
C34 H34A 0.9800 .
C34 H34B 0.9800 .
C34 H34C 0.9800 .
C37 C38 1.406(5) .
C37 H37 0.9500 .
C38 C39 1.388(5) .
C38 C49 1.500(5) .
C39 C40 1.417(5) .
C39 C50 1.508(5) .
C40 C48 1.414(4) .
C40 C41 1.436(5) .
C41 C42 1.344(5) .
C41 H41 0.9500 .
C42 C43 1.436(5) .
C42 H42 0.9500 .
C43 C47 1.402(4) .
C43 C44 1.418(5) .
C44 C45 1.394(5) .
C44 C51 1.513(4) .
C45 C46 1.414(4) .
C45 C52 1.504(5) .
C46 H46 0.9500 .
C47 C48 1.443(5) .
C49 H49A 0.9800 .
C49 H49B 0.9800 .
C49 H49C 0.9800 .
C50 H50A 0.9800 .
C50 H50B 0.9800 .
C50 H50C 0.9800 .
C51 H51A 0.9800 .
C51 H51B 0.9800 .
C51 H51C 0.9800 .
C52 H52A 0.9800 .
C52 H52B 0.9800 .
C52 H52C 0.9800 .
C53 H53A 0.9800 .
C53 H53B 0.9800 .
C53 H53C 0.9800 .
C54 H54A 0.9800 .
C54 H54B 0.9800 .
C54 H54C 0.9800 .
C55 H55A 0.9800 .
C55 H55B 0.9800 .
C55 H55C 0.9800 .
C56 H56 0.9500 .
C57 H57A 0.9800 .
C57 H57B 0.9800 .
C57 H57C 0.9800 .
C58 H58A 0.9800 .
C58 H58B 0.9800 .
C58 H58C 0.9800 .
C59 H59 0.9500 .
C58A N4A 1.411(9) .
C58A H58D 0.9800 .
C58A H58E 0.9800 .
C58A H58F 0.9800 .
N4A C59A 1.379(10) .
N4A C57A 1.456(11) .
C59A O13A 1.210(9) .
C59A H59A 0.9500 .
C57A H57D 0.9800 .
C57A H57E 0.9800 .
C57A H57F 0.9800 .
